data_4307823
loop_
_publ_author_name
'Yaroslav E. Filinchuk'
'Klaus Yvon'
'Herman Emerich'

_publ_section_title
;
Tetrahedral D Atom Coordination of Nickel and Evidence for
Anti-isostructural Phase Transition in Orthorhombic Ce2Ni7D~4
;
_journal_name_full 'Inorganic Chemistry'
_journal_page_first 2914
_journal_page_last 2920
_journal_paper_doi 10.1021/ic062312u
_journal_volume 46
_journal_year 2007
_chemical_formula_sum 'Ce Ni3'
_chemical_name_systematic ' ?'
_space_group_IT_number 194
_symmetry_cell_setting hexagonal
_symmetry_space_group_name_Hall '-P 6c 2c'
_symmetry_space_group_name_H-M 'P 63/m m c'
_cell_angle_alpha 90.00000
_cell_angle_beta 90.00000
_cell_angle_gamma 120.00000
_cell_formula_units_Z 6
_cell_length_a 4.96135
_cell_length_b 4.96135
_cell_length_c 16.52157
_cell_volume 352.194
_computing_structure_refinement FULLPROF
_diffrn_radiation_type X-ray
_pd_instr_location ' ?'
_pd_meas_2theta_range_inc 0.014432
_pd_meas_2theta_range_max 130.00000
_pd_meas_2theta_range_min 10.00000
_pd_meas_number_of_points 0
_pd_proc_2theta_range_inc 0.014432
_pd_proc_2theta_range_max 130.0000
_pd_proc_2theta_range_min 10.0000
_pd_proc_ls_pref_orient_corr ' ?'
_pd_proc_ls_prof_R_factor 3.2046
_pd_proc_ls_prof_wR_expected 3.3120
_pd_proc_ls_prof_wR_factor 4.0981
_pd_proc_wavelength 1.540560
_pd_spec_mounting ' ?'
_refine_ls_number_parameters 24
_refine_ls_number_reflns 153
_refine_ls_number_restraints 0
_refine_ls_R_I_factor 9.2787
_cod_data_source_file ic062312usi20061204_110207_2.cif
_cod_data_source_block 2_CeNi3_(own_str._type)
_cod_depositor_comments
;
The following automatic conversions were performed:
'_symmetry_cell_setting' value 'Hexagonal' changed to 'hexagonal'
according to '/home/saulius/struct/CIF-dictionaries/cif_core.dic'
dictionary named 'cif_core.dic' version 2.4.1 from 2010-06-29.

Automatic conversion script
Id: cif_fix_enum 1527 2010-12-29 10:47:43Z saulius 
;
_cod_original_cell_volume 352.19403
_cod_database_code 4307823
_pd_proc_ls_prof_cr_factor 28.1283
_pd_proc_ls_prof_cwr_factor 18.7861
_pd_proc_ls_prof_cwr_expected 15.1829
_pd_proc_ls_prof_chi2 1.5310
_pd_proc_ls_prof_echi2 1.5435

loop_
_symmetry_equiv_pos_as_xyz
x,y,z
x-y,x,z+1/2
-y,x-y,z
-x,-y,z+1/2
-x+y,-x,z
y,-x+y,z+1/2
-y,-x,z
-x,-x+y,z+1/2
-x+y,y,z
y,x,z+1/2
x,x-y,z
x-y,-y,z+1/2
-x,-y,-z
-x+y,-x,-z+1/2
y,-x+y,-z
x,y,-z+1/2
x-y,x,-z
-y,x-y,-z+1/2
y,x,-z
x,x-y,-z+1/2
x-y,-y,-z
-y,-x,-z+1/2
-x,-x+y,-z
-x+y,y,-z+1/2

loop_
_atom_site_label
_atom_site_fract_x
_atom_site_fract_y
_atom_site_fract_z
_atom_site_U_iso_or_equiv
_atom_site_occupancy
_atom_site_adp_type
_atom_site_type_symbol
Ce1 0.33333 0.66666 0.25000 0.00744 1.00000 Uiso CE
Ce2 0.33333 0.66666 0.04109 0.01562 1.00000 Uani CE
Ni1 0.00000 0.00000 0.00000 0.02622 1.00000 Uani NI
Ni2 0.00000 0.00000 0.25000 0.00135 1.00000 Uiso NI
Ni3 0.33333 0.66666 0.75000 0.01272 1.00000 Uiso NI
Ni4 0.83344 0.66687 0.12664 0.00711 1.00000 Uiso NI

loop_
_atom_site_aniso_label
_atom_site_aniso_U_11
_atom_site_aniso_U_22
_atom_site_aniso_U_33
_atom_site_aniso_U_12
_atom_site_aniso_U_13
_atom_site_aniso_U_23
_atom_site_aniso_type_symbol
Ce2 0.02156 0.02156 0.00373 0.01078 0.00000 0.00000 CE
Ni1 0.04679 0.04679 -0.01493 0.02339 0.00000 0.00000 NI

loop_
_geom_angle_atom_site_label_1
_geom_angle_atom_site_label_2
_geom_angle_atom_site_label_3
_geom_angle_site_symmetry_1
_geom_angle_site_symmetry_2
_geom_angle_site_symmetry_3
_geom_angle
_geom_angle_publ_flag
? ? ? ? ? ? ? ?

loop_
_geom_bond_atom_site_label_1
_geom_bond_atom_site_label_2
_geom_bond_site_symmetry_1
_geom_bond_site_symmetry_2
_geom_bond_distance
_geom_bond_publ_flag
? ? ? ? ? ?

loop_
_geom_contact_atom_site_label_1
_geom_contact_atom_site_label_2
_geom_contact_distance
_geom_contact_site_symmetry_1
_geom_contact_site_symmetry_2
_geom_contact_publ_flag
? ? ? ? ? ?

loop_
_geom_hbond_atom_site_label_D
_geom_hbond_atom_site_label_H
_geom_hbond_atom_site_label_A
_geom_hbond_site_symmetry_D
_geom_hbond_site_symmetry_H
_geom_hbond_site_symmetry_A
_geom_hbond_distance_DH
_geom_hbond_distance_HA
_geom_hbond_distance_DA
_geom_hbond_angle_DHA
_geom_hbond_publ_flag
? ? ? ? ? ? ? ? ? ? ?

loop_
_geom_torsion_atom_site_label_1
_geom_torsion_atom_site_label_2
_geom_torsion_atom_site_label_3
_geom_torsion_atom_site_label_4
_geom_torsion_site_symmetry_1
_geom_torsion_site_symmetry_2
_geom_torsion_site_symmetry_3
_geom_torsion_site_symmetry_4
_geom_torsion
_geom_torsion_publ_flag
? ? ? ? ? ? ? ? ? ?
